data_2220315
loop_
_publ_author_name
'Zhao, Zhen-dong'
'Wang, Yu-min'
'Chen, Yu-xiang'
'Bi, Liang-wu'

_publ_section_title (<i>E</i>)-<i>N</i>'-(5-Bromo-2-hydroxybenzylidene)-3,4,5-trimethoxybenzohydrazide
_journal_coeditor_code PV2120
_journal_issue 12
_journal_name_full 'Acta Crystallographica Section E'
_journal_page_first o2408
_journal_paper_doi 10.1107/S1600536808038464
_journal_volume 64
_journal_year 2008
_chemical_formula_iupac 'C17 H17 Br N2 O5'
_chemical_formula_moiety 'C17 H17 Br N2 O5'
_chemical_formula_sum 'C17 H17 Br N2 O5'
_chemical_formula_weight 409.24
_chemical_name_systematic
;
(<i>E</i>)-<i>N</i>'-(5-Bromo-2-hydroxybenzylidene)-3,4,5-
trimethoxybenzohydrazide
;
_space_group_IT_number 14
_symmetry_cell_setting monoclinic
_symmetry_space_group_name_Hall '-P 2ybc'
_symmetry_space_group_name_H-M 'P 1 21/c 1'
_atom_sites_solution_hydrogens geom
_atom_sites_solution_primary direct
_atom_sites_solution_secondary difmap
_audit_creation_method SHELXL-97
_cell_angle_alpha 90.00
_cell_angle_beta 100.210(3)
_cell_angle_gamma 90.00
_cell_formula_units_Z 4
_cell_length_a 11.4157(19)
_cell_length_b 16.279(3)
_cell_length_c 9.3738(16)
_cell_measurement_reflns_used 2452
_cell_measurement_temperature 273(2)
_cell_measurement_theta_max 22.76
_cell_measurement_theta_min 2.50
_cell_volume 1714.4(5)
_computing_cell_refinement 'SAINT (Bruker, 1997)'
_computing_data_collection 'SMART (Bruker, 1997)'
_computing_data_reduction 'SAINT (Bruker, 1997)'
_computing_molecular_graphics 'SHELXTL (Sheldrick, 2008)'
_computing_publication_material 'SHELXTL (Sheldrick, 2008)'
_computing_structure_refinement 'SHELXL97 (Sheldrick, 2008)'
_computing_structure_solution 'SHELXS97 (Sheldrick, 2008)'
_diffrn_ambient_temperature 273(2)
_diffrn_measured_fraction_theta_full 1.000
_diffrn_measured_fraction_theta_max 1.000
_diffrn_measurement_device_type 'Bruker APEX CCD area-detector'
_diffrn_measurement_method '\f and \w'
_diffrn_radiation_monochromator graphite
_diffrn_radiation_source 'fine-focus sealed tube'
_diffrn_radiation_type MoK\a
_diffrn_radiation_wavelength 0.71073
_diffrn_reflns_av_R_equivalents 0.0331
_diffrn_reflns_av_sigmaI/netI 0.0395
_diffrn_reflns_limit_h_max 12
_diffrn_reflns_limit_h_min -13
_diffrn_reflns_limit_k_max 19
_diffrn_reflns_limit_k_min -19
_diffrn_reflns_limit_l_max 8
_diffrn_reflns_limit_l_min -11
_diffrn_reflns_number 8954
_diffrn_reflns_theta_full 25.05
_diffrn_reflns_theta_max 25.05
_diffrn_reflns_theta_min 1.81
_diffrn_standards_number 0
_exptl_absorpt_coefficient_mu 2.428
_exptl_absorpt_correction_T_max 0.8680
_exptl_absorpt_correction_T_min 0.7121
_exptl_absorpt_correction_type multi-scan
_exptl_absorpt_process_details '(SADABS; Sheldrick, 1996)'
_exptl_crystal_colour colourless
_exptl_crystal_density_diffrn 1.586
_exptl_crystal_density_method 'not measured'
_exptl_crystal_description block
_exptl_crystal_F_000 832
_exptl_crystal_size_max 0.15
_exptl_crystal_size_mid 0.10
_exptl_crystal_size_min 0.06
_refine_diff_density_max 0.429
_refine_diff_density_min -0.537
_refine_ls_extinction_coef 0.0171(11)
_refine_ls_extinction_expression Fc^*^=kFc[1+0.001xFc^2^\l^3^/sin(2\q)]^-1/4^
_refine_ls_extinction_method 'SHELXL97 (Sheldrick, 2008)'
_refine_ls_goodness_of_fit_ref 1.011
_refine_ls_hydrogen_treatment constr
_refine_ls_matrix_type full
_refine_ls_number_parameters 228
_refine_ls_number_reflns 3037
_refine_ls_number_restraints 0
_refine_ls_restrained_S_all 1.011
_refine_ls_R_factor_all 0.0669
_refine_ls_R_factor_gt 0.0369
_refine_ls_shift/su_max 0.002
_refine_ls_shift/su_mean 0.000
_refine_ls_structure_factor_coef Fsqd
_refine_ls_weighting_details 'calc w=1/[\s^2^(Fo^2^)+(0.0439P)^2^+0.6769P] where P=(Fo^2^+2Fc^2^)/3'
_refine_ls_weighting_scheme calc
_refine_ls_wR_factor_gt 0.0845
_refine_ls_wR_factor_ref 0.0969
_reflns_number_gt 2065
_reflns_number_total 3037
_reflns_threshold_expression I>2\s(I)
_cod_data_source_file pv2120.cif
_cod_data_source_block I
_cod_depositor_comments
;
The following automatic conversions were performed:
'_symmetry_cell_setting' value 'Monoclinic' changed to 'monoclinic'
according to '/home/saulius/struct/CIF-dictionaries/cif_core.dic'
dictionary named 'cif_core.dic' version 2.4.1 from 2010-06-29.

Automatic conversion script
Id: cif_fix_enum 1527 2010-12-29 10:47:43Z saulius 

The following automatic conversions were performed:

'_symmetry_cell_setting' value 'Monoclinic' changed to 'monoclinic'
according to /home/saulius/struct/CIF-dictionaries/cif_core.dic
dictionary named 'cif_core.dic' version 2.4.1 from 2010-06-29.

Automatic conversion script
Id: cif_fix_values 1715 2011-07-08 13:25:40Z adriana 
;
_cod_original_sg_symbol_H-M 'P 21/c'
_cod_database_code 2220315
_cod_database_fobs_code 2220315

loop_
_symmetry_equiv_pos_as_xyz
'x, y, z'
'-x, y+1/2, -z+1/2'
'-x, -y, -z'
'x, -y-1/2, z-1/2'

loop_
_atom_site_type_symbol
_atom_site_label
_atom_site_fract_x
_atom_site_fract_y
_atom_site_fract_z
_atom_site_U_iso_or_equiv
_atom_site_adp_type
_atom_site_calc_flag
_atom_site_refinement_flags
_atom_site_occupancy
Br Br1 0.94048(4) 1.21831(2) 0.94475(6) 0.0865(2) Uani d . 1
O O1 0.9086(2) 0.92631(14) 1.3259(2) 0.0609(6) Uani d . 1
H H1 0.8677 0.8897 1.2824 0.091 Uiso calc R 1
O O2 0.74380(19) 0.70776(12) 1.2188(2) 0.0493(5) Uani d . 1
O O3 0.6562(2) 0.42963(12) 0.9513(2) 0.0605(6) Uani d . 1
O O4 0.4797(2) 0.47058(14) 0.7287(2) 0.0661(7) Uani d . 1
O O5 0.42036(19) 0.62400(14) 0.6698(2) 0.0595(6) Uani d . 1
N N1 0.7240(2) 0.78966(13) 1.0217(2) 0.0413(6) Uani d . 1
H H1A 0.6980 0.7944 0.9302 0.050 Uiso calc R 1
N N2 0.7787(2) 0.85483(14) 1.0984(2) 0.0392(6) Uani d . 1
C C1 0.9120(3) 0.99080(18) 1.2363(3) 0.0446(7) Uani d . 1
C C2 0.8549(2) 0.98993(16) 1.0913(3) 0.0400(7) Uani d . 1
C C3 0.8637(3) 1.05886(18) 1.0069(3) 0.0485(8) Uani d . 1
H H3 0.8252 1.0596 0.9107 0.058 Uiso calc R 1
C C4 0.9282(3) 1.12578(18) 1.0634(4) 0.0542(8) Uani d . 1
C C5 0.9863(3) 1.1252(2) 1.2051(4) 0.0592(9) Uani d . 1
H H5 1.0316 1.1702 1.2427 0.071 Uiso calc R 1
C C6 0.9772(3) 1.0587(2) 1.2899(4) 0.0573(9) Uani d . 1
H H6 1.0158 1.0591 1.3861 0.069 Uiso calc R 1
C C7 0.7914(2) 0.91924(17) 1.0253(3) 0.0417(7) Uani d . 1
H H7 0.7588 0.9206 0.9271 0.050 Uiso calc R 1
C C8 0.7105(2) 0.71797(17) 1.0892(3) 0.0369(6) Uani d . 1
C C9 0.6508(2) 0.65335(17) 0.9912(3) 0.0381(7) Uani d . 1
C C10 0.6826(3) 0.57283(17) 1.0217(3) 0.0416(7) Uani d . 1
H H10 0.7397 0.5600 1.1023 0.050 Uiso calc R 1
C C11 0.6292(3) 0.51139(17) 0.9317(3) 0.0450(7) Uani d . 1
C C12 0.5412(3) 0.52992(18) 0.8141(3) 0.0460(7) Uani d . 1
C C13 0.5089(3) 0.61112(19) 0.7852(3) 0.0445(7) Uani d . 1
C C14 0.5643(2) 0.67246(18) 0.8733(3) 0.0413(7) Uani d . 1
H H14 0.5434 0.7270 0.8534 0.050 Uiso calc R 1
C C15 0.7519(3) 0.4079(2) 1.0611(4) 0.0713(10) Uani d . 1
H H15A 0.8233 0.4340 1.0431 0.107 Uiso calc R 1
H H15B 0.7622 0.3493 1.0618 0.107 Uiso calc R 1
H H15C 0.7355 0.4255 1.1533 0.107 Uiso calc R 1
C C16 0.5452(4) 0.4238(2) 0.6446(4) 0.0853(12) Uani d . 1
H H16A 0.5791 0.4595 0.5812 0.128 Uiso calc R 1
H H16B 0.4935 0.3848 0.5880 0.128 Uiso calc R 1
H H16C 0.6077 0.3952 0.7071 0.128 Uiso calc R 1
C C17 0.3907(3) 0.7059(2) 0.6315(4) 0.0697(10) Uani d . 1
H H17A 0.3538 0.7308 0.7052 0.105 Uiso calc R 1
H H17B 0.3364 0.7070 0.5407 0.105 Uiso calc R 1
H H17C 0.4616 0.7357 0.6225 0.105 Uiso calc R 1

loop_
_atom_site_aniso_label
_atom_site_aniso_U_11
_atom_site_aniso_U_22
_atom_site_aniso_U_33
_atom_site_aniso_U_12
_atom_site_aniso_U_13
_atom_site_aniso_U_23
Br1 0.0686(3) 0.0506(3) 0.1438(5) 0.00267(18) 0.0284(3) 0.0265(2)
O1 0.0746(17) 0.0646(15) 0.0377(12) -0.0140(12) -0.0059(11) -0.0017(11)
O2 0.0660(14) 0.0498(12) 0.0287(11) 0.0048(10) -0.0008(10) -0.0018(9)
O3 0.0799(16) 0.0411(12) 0.0584(14) -0.0084(11) 0.0066(13) -0.0024(11)
O4 0.0701(16) 0.0687(15) 0.0606(15) -0.0312(12) 0.0147(13) -0.0247(12)
O5 0.0551(14) 0.0737(16) 0.0426(13) -0.0110(12) -0.0106(11) -0.0072(11)
N1 0.0504(14) 0.0429(14) 0.0266(12) -0.0088(11) -0.0039(11) -0.0032(11)
N2 0.0450(14) 0.0359(13) 0.0336(13) -0.0029(11) -0.0019(11) -0.0071(11)
C1 0.0470(17) 0.0485(18) 0.0377(17) -0.0016(14) 0.0053(15) -0.0063(14)
C2 0.0383(16) 0.0407(16) 0.0394(17) 0.0028(13) 0.0032(14) -0.0047(13)
C3 0.0459(18) 0.0463(18) 0.0512(19) 0.0034(14) 0.0031(15) 0.0013(15)
C4 0.0466(19) 0.0399(17) 0.079(3) 0.0017(14) 0.0184(19) 0.0001(17)
C5 0.051(2) 0.0457(19) 0.082(3) -0.0077(15) 0.0138(19) -0.0220(19)
C6 0.052(2) 0.063(2) 0.054(2) -0.0096(16) 0.0002(16) -0.0239(18)
C7 0.0454(17) 0.0456(17) 0.0304(15) -0.0010(14) -0.0032(13) -0.0056(14)
C8 0.0372(15) 0.0422(16) 0.0308(16) 0.0025(13) 0.0051(13) -0.0042(13)
C9 0.0416(16) 0.0406(16) 0.0325(15) -0.0050(13) 0.0077(13) -0.0048(13)
C10 0.0436(17) 0.0463(17) 0.0339(16) -0.0040(14) 0.0043(13) -0.0037(13)
C11 0.0531(19) 0.0387(16) 0.0471(18) -0.0075(14) 0.0194(16) -0.0045(14)
C12 0.0483(18) 0.0507(18) 0.0400(18) -0.0182(15) 0.0107(15) -0.0130(15)
C13 0.0396(17) 0.060(2) 0.0333(17) -0.0103(14) 0.0033(14) -0.0069(14)
C14 0.0429(17) 0.0436(17) 0.0371(16) -0.0028(13) 0.0064(14) -0.0015(13)
C15 0.084(3) 0.0450(19) 0.083(3) 0.0038(18) 0.010(2) 0.0028(18)
C16 0.113(3) 0.066(2) 0.075(3) -0.008(2) 0.011(3) -0.035(2)
C17 0.056(2) 0.084(3) 0.061(2) -0.0003(19) -0.0123(18) 0.004(2)

loop_
_atom_type_symbol
_atom_type_description
_atom_type_scat_dispersion_real
_atom_type_scat_dispersion_imag
_atom_type_scat_source
C C 0.0033 0.0016 'International Tables Vol C Tables 4.2.6.8 and 6.1.1.4'
H H 0.0000 0.0000 'International Tables Vol C Tables 4.2.6.8 and 6.1.1.4'
N N 0.0061 0.0033 'International Tables Vol C Tables 4.2.6.8 and 6.1.1.4'
O O 0.0106 0.0060 'International Tables Vol C Tables 4.2.6.8 and 6.1.1.4'
Br Br -0.2901 2.4595 'International Tables Vol C Tables 4.2.6.8 and 6.1.1.4'

loop_
_geom_angle_atom_site_label_1
_geom_angle_atom_site_label_2
_geom_angle_atom_site_label_3
_geom_angle
C1 O1 H1 109.5
C11 O3 C15 118.0(2)
C12 O4 C16 116.3(3)
C13 O5 C17 117.4(2)
C8 N1 N2 120.2(2)
C8 N1 H1A 119.9
N2 N1 H1A 119.9
C7 N2 N1 116.1(2)
O1 C1 C6 118.1(3)
O1 C1 C2 122.5(3)
C6 C1 C2 119.4(3)
C3 C2 C1 118.5(3)
C3 C2 C7 118.9(3)
C1 C2 C7 122.5(3)
C4 C3 C2 120.8(3)
C4 C3 H3 119.6
C2 C3 H3 119.6
C3 C4 C5 120.2(3)
C3 C4 Br1 119.8(3)
C5 C4 Br1 120.0(3)
C6 C5 C4 119.9(3)
C6 C5 H5 120.1
C4 C5 H5 120.1
C5 C6 C1 121.2(3)
C5 C6 H6 119.4
C1 C6 H6 119.4
N2 C7 C2 121.6(3)
N2 C7 H7 119.2
C2 C7 H7 119.2
O2 C8 N1 123.0(2)
O2 C8 C9 123.3(3)
N1 C8 C9 113.7(2)
C10 C9 C14 120.4(3)
C10 C9 C8 118.2(3)
C14 C9 C8 121.4(3)
C9 C10 C11 119.4(3)
C9 C10 H10 120.3
C11 C10 H10 120.3
O3 C11 C10 123.9(3)
O3 C11 C12 115.6(3)
C10 C11 C12 120.5(3)
O4 C12 C13 117.9(3)
O4 C12 C11 122.4(3)
C13 C12 C11 119.5(3)
O5 C13 C14 124.3(3)
O5 C13 C12 115.9(3)
C14 C13 C12 119.8(3)
C13 C14 C9 120.3(3)
C13 C14 H14 119.9
C9 C14 H14 119.9
O3 C15 H15A 109.5
O3 C15 H15B 109.5
H15A C15 H15B 109.5
O3 C15 H15C 109.5
H15A C15 H15C 109.5
H15B C15 H15C 109.5
O4 C16 H16A 109.5
O4 C16 H16B 109.5
H16A C16 H16B 109.5
O4 C16 H16C 109.5
H16A C16 H16C 109.5
H16B C16 H16C 109.5
O5 C17 H17A 109.5
O5 C17 H17B 109.5
H17A C17 H17B 109.5
O5 C17 H17C 109.5
H17A C17 H17C 109.5
H17B C17 H17C 109.5

loop_
_geom_bond_atom_site_label_1
_geom_bond_atom_site_label_2
_geom_bond_distance
Br1 C4 1.892(3)
O1 C1 1.350(4)
O1 H1 0.8200
O2 C8 1.219(3)
O3 C11 1.371(3)
O3 C15 1.407(4)
O4 C12 1.366(3)
O4 C16 1.403(4)
O5 C13 1.359(3)
O5 C17 1.406(4)
N1 C8 1.349(3)
N1 N2 1.369(3)
N1 H1A 0.8600
N2 C7 1.274(3)
C1 C6 1.378(4)
C1 C2 1.399(4)
C2 C3 1.387(4)
C2 C7 1.440(4)
C3 C4 1.368(4)
C3 H3 0.9300
C4 C5 1.375(5)
C5 C6 1.357(5)
C5 H5 0.9300
C6 H6 0.9300
C7 H7 0.9300
C8 C9 1.481(4)
C9 C10 1.377(4)
C9 C14 1.381(4)
C10 C11 1.379(4)
C10 H10 0.9300
C11 C12 1.386(4)
C12 C13 1.386(4)
C13 C14 1.376(4)
C14 H14 0.9300
C15 H15A 0.9600
C15 H15B 0.9600
C15 H15C 0.9600
C16 H16A 0.9600
C16 H16B 0.9600
C16 H16C 0.9600
C17 H17A 0.9600
C17 H17B 0.9600
C17 H17C 0.9600

loop_
_geom_hbond_atom_site_label_D
_geom_hbond_atom_site_label_H
_geom_hbond_atom_site_label_A
_geom_hbond_site_symmetry_A
_geom_hbond_distance_DH
_geom_hbond_distance_HA
_geom_hbond_distance_DA
_geom_hbond_angle_DHA
_geom_hbond_publ_flag
O1 H1 N2 . 0.82 1.92 2.642(3) 145 y
N1 H1A O2 4_575 0.86 2.14 2.888(3) 146 y

loop_
_cod_related_entry_id
_cod_related_entry_database
_cod_related_entry_code
1 ChemSpider 12113909
